data_1535787
loop_
_publ_author_name
'Doenges, E.'

_publ_section_title
;
 Ueber Thiohalogenide des dreiwertigen Antimons und Wismuts
;
_journal_name_full 'Zeitschrift fuer Anorganische und Allgemeine Chemie'
_journal_page_first 112
_journal_page_last 132
_journal_volume 263
_journal_year 1950
_chemical_formula_sum 'I S Sb'
_chemical_name_systematic 'Sb S I'
_space_group_IT_number 62
_symmetry_space_group_name_Hall '-P 2c 2n'
_symmetry_space_group_name_H-M 'P n a m'
_cell_angle_alpha 90
_cell_angle_beta 90
_cell_angle_gamma 90
_cell_formula_units_Z 4
_cell_length_a 8.49
_cell_length_b 10.1
_cell_length_c 4.16
_cell_volume 356.716
_citation_journal_id_ASTM ZAACAB
_cod_data_source_file Doenges_ZAACAB_1950_810.cif
_cod_data_source_block I1S1Sb1
_cod_original_cell_volume 356.7158
_cod_original_sg_symbol_Hall '-P 2ac 2n (-x,z,y)'
_cod_original_formula_sum 'I1 S1 Sb1'
_cod_database_code 1535787

loop_
_symmetry_equiv_pos_as_xyz
x,y,z
-x+1/2,y+1/2,-z
x+1/2,-y+1/2,-z+1/2
-x,-y,z+1/2
-x,-y,-z
x-1/2,-y-1/2,z
-x-1/2,y-1/2,z-1/2
x,y,-z-1/2

loop_
_atom_site_label
_atom_site_type_symbol
_atom_site_fract_x
_atom_site_fract_y
_atom_site_fract_z
_atom_site_occupancy
_atom_site_U_iso_or_equiv
S1 S-2 0.835 0.06 0.25 1 0.0
Sb1 Sb+3 0.118 0.13 0.25 1 0.0
I1 I-1 0.515 0.825 0.25 1 0.0
